data_4073562
loop_
_publ_author_name
'Grushin, Vladimir V.'
'Marshall, William J.'

_publ_section_title
;
 Ar&#x2212;F Reductive Elimination from Palladium(II) Revisited&#x2020;
;
_journal_issue 20
_journal_name_full Organometallics
_journal_page_first 4997
_journal_paper_doi 10.1021/om700469k
_journal_volume 26
_journal_year 2007
_chemical_formula_sum 'C54 H52 Cl0 F2 P2 Pd2'
_chemical_formula_weight 1013.70
_chemical_name_systematic
;
 ?
;
_space_group_IT_number 2
_symmetry_cell_setting triclinic
_symmetry_space_group_name_Hall '-P 1'
_symmetry_space_group_name_H-M 'P -1'
_atom_sites_solution_hydrogens geom
_atom_sites_solution_primary direct
_atom_sites_solution_secondary difmap
_audit_creation_method SHELXL-97
_cell_angle_alpha 82.781(3)
_cell_angle_beta 88.860(3)
_cell_angle_gamma 76.945(3)
_cell_formula_units_Z 2
_cell_length_a 11.202(2)
_cell_length_b 14.694(3)
_cell_length_c 17.701(3)
_cell_measurement_temperature 293(2)
_cell_volume 2815.7(9)
_computing_cell_refinement 'Bruker XSCANS'
_computing_data_collection 'Bruker XSCANS'
_computing_data_reduction 'Bruker SHELXTL'
_computing_molecular_graphics 'Bruker SHELXTL'
_computing_publication_material 'Bruker SHELXTL'
_computing_structure_refinement 'SHELXL-97 (Sheldrick, 1997)'
_computing_structure_solution 'SHELXS-97 (Sheldrick, 1990)'
_diffrn_ambient_temperature 293(2)
_diffrn_measured_fraction_theta_full 0.988
_diffrn_measured_fraction_theta_max 0.988
_diffrn_measurement_device_type 'Bruker P4'
_diffrn_measurement_method '\w scans'
_diffrn_radiation_monochromator graphite
_diffrn_radiation_source 'fine-focus sealed tube'
_diffrn_radiation_type MoK\a
_diffrn_radiation_wavelength 0.71073
_diffrn_reflns_av_R_equivalents 0.0506
_diffrn_reflns_av_sigmaI/netI 0.0629
_diffrn_reflns_limit_h_max 14
_diffrn_reflns_limit_h_min -14
_diffrn_reflns_limit_k_max 18
_diffrn_reflns_limit_k_min -18
_diffrn_reflns_limit_l_max 22
_diffrn_reflns_limit_l_min -22
_diffrn_reflns_number 39581
_diffrn_reflns_theta_full 27.03
_diffrn_reflns_theta_max 27.03
_diffrn_reflns_theta_min 1.16
_exptl_absorpt_coefficient_mu 0.731
_exptl_absorpt_correction_type none
_exptl_crystal_colour colourless
_exptl_crystal_density_diffrn 1.196
_exptl_crystal_density_method 'not measured'
_exptl_crystal_description ireg.plate
_exptl_crystal_F_000 1032
_exptl_crystal_size_max 0.320
_exptl_crystal_size_mid 0.150
_exptl_crystal_size_min 0.050
_refine_diff_density_max 0.988
_refine_diff_density_min -1.140
_refine_diff_density_rms 0.106
_refine_ls_extinction_method none
_refine_ls_goodness_of_fit_ref 0.974
_refine_ls_hydrogen_treatment mixed
_refine_ls_matrix_type full
_refine_ls_number_parameters 544
_refine_ls_number_reflns 12171
_refine_ls_number_restraints 0
_refine_ls_restrained_S_all 0.974
_refine_ls_R_factor_all 0.0627
_refine_ls_R_factor_gt 0.0431
_refine_ls_shift/su_max 0.001
_refine_ls_shift/su_mean 0.000
_refine_ls_structure_factor_coef Fsqd
_refine_ls_weighting_details 'calc w=1/[\s^2^(Fo^2^)+(0.0668P)^2^+0.0000P] where P=(Fo^2^+2Fc^2^)/3'
_refine_ls_weighting_scheme calc
_refine_ls_wR_factor_gt 0.1094
_refine_ls_wR_factor_ref 0.1171
_reflns_number_gt 8707
_reflns_number_total 12171
_reflns_threshold_expression >2sigma(I)
_cod_data_source_file om700469k-file003.cif
_cod_data_source_block 07041
_cod_depositor_comments
;
The following automatic conversions were performed:

'_symmetry_cell_setting' value 'Triclinic' changed to 'triclinic'
according to /home/saulius/struct/CIF-dictionaries/cif_core.dic
dictionary named 'cif_core.dic' version 2.4.1 from 2010-06-29.

Automatic conversion script
Id: cif_fix_values 1715 2011-07-08 13:25:40Z adriana 
;
_cod_original_sg_symbol_H-M P-1
_cod_database_code 4073562

loop_
_symmetry_equiv_pos_as_xyz
'x, y, z'
'-x, -y, -z'

loop_
_atom_site_label
_atom_site_type_symbol
_atom_site_fract_x
_atom_site_fract_y
_atom_site_fract_z
_atom_site_U_iso_or_equiv
_atom_site_adp_type
_atom_site_occupancy
_atom_site_symmetry_multiplicity
_atom_site_calc_flag
_atom_site_refinement_flags
Pd1 Pd 0.58051(2) 0.695029(18) 0.257752(14) 0.02264(8) Uani 1 1 d .
Pd2 Pd 0.70679(2) 0.824453(17) 0.134470(14) 0.02130(8) Uani 1 1 d .
P1 P 0.58632(9) 0.54260(6) 0.28380(5) 0.02199(19) Uani 1 1 d .
P2 P 0.80339(8) 0.81047(6) 0.02465(5) 0.02036(19) Uani 1 1 d .
F1 F 0.65586(19) 0.69400(13) 0.14674(11) 0.0264(4) Uani 1 1 d .
F2 F 0.6105(2) 0.83138(13) 0.23698(11) 0.0297(5) Uani 1 1 d .
C1 C 0.5062(4) 0.7217(3) 0.3570(2) 0.0303(8) Uani 1 1 d .
C2 C 0.3899(4) 0.7788(3) 0.3562(2) 0.0395(10) Uani 1 1 d .
H2A H 0.3440 0.7927 0.3114 0.047 Uiso 1 1 calc R
C3 C 0.3403(5) 0.8158(3) 0.4219(3) 0.0520(12) Uani 1 1 d .
H3A H 0.2611 0.8531 0.4209 0.062 Uiso 1 1 calc R
C4 C 0.4089(5) 0.7971(3) 0.4884(3) 0.0574(14) Uani 1 1 d .
H4A H 0.3764 0.8222 0.5320 0.069 Uiso 1 1 calc R
C5 C 0.5259(5) 0.7410(4) 0.4896(3) 0.0518(12) Uani 1 1 d .
H5A H 0.5728 0.7288 0.5340 0.062 Uiso 1 1 calc R
C6 C 0.5735(4) 0.7027(3) 0.4246(2) 0.0398(10) Uani 1 1 d .
H6A H 0.6516 0.6637 0.4263 0.048 Uiso 1 1 calc R
C7 C 0.7572(3) 0.9424(2) 0.1474(2) 0.0257(8) Uani 1 1 d .
C8 C 0.8754(4) 0.9461(3) 0.1629(2) 0.0305(8) Uani 1 1 d .
H8A H 0.9387 0.8949 0.1558 0.037 Uiso 1 1 calc R
C9 C 0.9029(4) 1.0240(3) 0.1891(2) 0.0400(10) Uani 1 1 d .
H9A H 0.9836 1.0238 0.2007 0.048 Uiso 1 1 calc R
C10 C 0.8110(4) 1.1021(3) 0.1979(2) 0.0433(11) Uani 1 1 d .
H10A H 0.8293 1.1546 0.2152 0.052 Uiso 1 1 calc R
C11 C 0.6918(4) 1.1013(3) 0.1809(2) 0.0424(11) Uani 1 1 d .
H11A H 0.6296 1.1541 0.1857 0.051 Uiso 1 1 calc R
C12 C 0.6636(4) 1.0218(3) 0.1564(2) 0.0335(9) Uani 1 1 d .
H12A H 0.5827 1.0215 0.1460 0.040 Uiso 1 1 calc R
C13 C 0.4443(3) 0.5012(2) 0.2952(2) 0.0253(8) Uani 1 1 d .
C14 C 0.3348(4) 0.5709(3) 0.2954(2) 0.0326(9) Uani 1 1 d .
H14A H 0.3384 0.6339 0.2917 0.039 Uiso 1 1 calc R
C15 C 0.2219(4) 0.5471(3) 0.3010(2) 0.0408(10) Uani 1 1 d .
H15A H 0.1501 0.5937 0.3006 0.049 Uiso 1 1 calc R
C16 C 0.2172(4) 0.4544(4) 0.3070(3) 0.0479(12) Uani 1 1 d .
H16A H 0.1416 0.4381 0.3112 0.057 Uiso 1 1 calc R
C17 C 0.3219(4) 0.3851(3) 0.3071(2) 0.0436(11) Uani 1 1 d .
H17A H 0.3158 0.3226 0.3116 0.052 Uiso 1 1 calc R
C18 C 0.4377(4) 0.4059(3) 0.3006(2) 0.0316(9) Uani 1 1 d .
C19 C 0.5464(4) 0.3251(3) 0.2992(3) 0.0430(11) Uani 1 1 d .
H19A H 0.6199 0.3486 0.2942 0.064 Uiso 1 1 calc R
H19B H 0.5390 0.2919 0.2568 0.064 Uiso 1 1 calc R
H19C H 0.5501 0.2832 0.3457 0.064 Uiso 1 1 calc R
C20 C 0.6797(3) 0.4947(2) 0.3692(2) 0.0262(8) Uani 1 1 d .
C21 C 0.6284(4) 0.4508(3) 0.4316(2) 0.0316(9) Uani 1 1 d .
H21A H 0.5487 0.4432 0.4278 0.038 Uiso 1 1 calc R
C22 C 0.6923(4) 0.4183(3) 0.4988(2) 0.0389(10) Uani 1 1 d .
H22A H 0.6558 0.3902 0.5403 0.047 Uiso 1 1 calc R
C23 C 0.8122(4) 0.4282(3) 0.5036(2) 0.0471(11) Uani 1 1 d .
H23A H 0.8581 0.4040 0.5478 0.057 Uiso 1 1 calc R
C24 C 0.8627(4) 0.4740(3) 0.4428(2) 0.0452(11) Uani 1 1 d .
H24A H 0.9424 0.4815 0.4471 0.054 Uiso 1 1 calc R
C25 C 0.7978(4) 0.5094(3) 0.3751(2) 0.0338(9) Uani 1 1 d .
C26 C 0.8576(4) 0.5645(3) 0.3140(3) 0.0466(11) Uani 1 1 d .
H26A H 0.8028 0.5859 0.2712 0.070 Uiso 1 1 calc R
H26B H 0.9319 0.5250 0.2982 0.070 Uiso 1 1 calc R
H26C H 0.8762 0.6178 0.3336 0.070 Uiso 1 1 calc R
C27 C 0.6617(3) 0.4808(2) 0.2071(2) 0.0256(8) Uani 1 1 d .
C28 C 0.7713(4) 0.4139(3) 0.2193(2) 0.0351(9) Uani 1 1 d .
H28A H 0.8074 0.4020 0.2675 0.042 Uiso 1 1 calc R
C29 C 0.8276(4) 0.3649(3) 0.1626(3) 0.0478(11) Uani 1 1 d .
H29A H 0.9003 0.3199 0.1724 0.057 Uiso 1 1 calc R
C30 C 0.7751(5) 0.3830(4) 0.0907(3) 0.0523(13) Uani 1 1 d .
H30A H 0.8126 0.3503 0.0518 0.063 Uiso 1 1 calc R
C31 C 0.6673(4) 0.4497(3) 0.0768(2) 0.0436(11) Uani 1 1 d .
H31A H 0.6330 0.4611 0.0282 0.052 Uiso 1 1 calc R
C32 C 0.6083(4) 0.5005(3) 0.1333(2) 0.0303(8) Uani 1 1 d .
C33 C 0.4900(4) 0.5713(3) 0.1149(2) 0.0363(9) Uani 1 1 d .
H33A H 0.4691 0.5729 0.0623 0.054 Uiso 1 1 calc R
H33B H 0.4991 0.6324 0.1240 0.054 Uiso 1 1 calc R
H33C H 0.4261 0.5539 0.1465 0.054 Uiso 1 1 calc R
C34 C 0.7527(3) 0.9044(2) -0.0543(2) 0.0232(7) Uani 1 1 d .
C35 C 0.6619(3) 0.9803(2) -0.0373(2) 0.0248(8) Uani 1 1 d .
H35A H 0.6365 0.9838 0.0129 0.030 Uiso 1 1 calc R
C36 C 0.6088(3) 1.0508(3) -0.0936(2) 0.0295(8) Uani 1 1 d .
H36A H 0.5474 1.1008 -0.0814 0.035 Uiso 1 1 calc R
C37 C 0.6468(4) 1.0469(3) -0.1675(2) 0.0361(9) Uani 1 1 d .
H37A H 0.6112 1.0943 -0.2055 0.043 Uiso 1 1 calc R
C38 C 0.7379(4) 0.9724(3) -0.1854(2) 0.0335(9) Uani 1 1 d .
H38A H 0.7645 0.9714 -0.2355 0.040 Uiso 1 1 calc R
C39 C 0.7906(3) 0.8990(2) -0.1306(2) 0.0269(8) Uani 1 1 d .
C40 C 0.8835(4) 0.8187(3) -0.1577(2) 0.0329(9) Uani 1 1 d .
H40A H 0.8943 0.8315 -0.2116 0.049 Uiso 1 1 calc R
H40B H 0.8553 0.7615 -0.1466 0.049 Uiso 1 1 calc R
H40C H 0.9603 0.8121 -0.1320 0.049 Uiso 1 1 calc R
C41 C 0.9677(3) 0.7983(2) 0.03779(19) 0.0223(7) Uani 1 1 d .
C42 C 1.0276(3) 0.8610(2) -0.0035(2) 0.0268(8) Uani 1 1 d .
H42A H 0.9846 0.9067 -0.0403 0.032 Uiso 1 1 calc R
C43 C 1.1507(4) 0.8566(3) 0.0094(2) 0.0349(9) Uani 1 1 d .
H43A H 1.1898 0.8994 -0.0181 0.042 Uiso 1 1 calc R
C44 C 1.2146(4) 0.7876(3) 0.0636(2) 0.0345(9) Uani 1 1 d .
H44A H 1.2978 0.7828 0.0715 0.041 Uiso 1 1 calc R
C45 C 1.1557(3) 0.7261(3) 0.1058(2) 0.0297(8) Uani 1 1 d .
H45A H 1.1998 0.6807 0.1425 0.036 Uiso 1 1 calc R
C46 C 1.0310(3) 0.7300(2) 0.0952(2) 0.0250(8) Uani 1 1 d .
C47 C 0.9713(3) 0.6653(2) 0.1480(2) 0.0269(8) Uani 1 1 d .
H47A H 0.8863 0.6756 0.1344 0.040 Uiso 1 1 calc R
H47B H 0.9781 0.6781 0.1994 0.040 Uiso 1 1 calc R
H47C H 1.0113 0.6011 0.1439 0.040 Uiso 1 1 calc R
C48 C 0.7879(3) 0.7054(2) -0.01757(19) 0.0217(7) Uani 1 1 d .
C49 C 0.8908(3) 0.6368(2) -0.0309(2) 0.0279(8) Uani 1 1 d .
H49A H 0.9662 0.6398 -0.0115 0.033 Uiso 1 1 calc R
C50 C 0.8847(4) 0.5644(2) -0.0717(2) 0.0303(8) Uani 1 1 d .
H50A H 0.9550 0.5193 -0.0798 0.036 Uiso 1 1 calc R
C51 C 0.7732(4) 0.5594(3) -0.1006(2) 0.0374(10) Uani 1 1 d .
H51A H 0.7683 0.5118 -0.1297 0.045 Uiso 1 1 calc R
C52 C 0.6695(4) 0.6250(3) -0.0863(2) 0.0339(9) Uani 1 1 d .
H52A H 0.5946 0.6202 -0.1051 0.041 Uiso 1 1 calc R
C53 C 0.6732(3) 0.6990(2) -0.0442(2) 0.0263(8) Uani 1 1 d .
C54 C 0.5552(3) 0.7663(3) -0.0300(2) 0.0323(9) Uani 1 1 d .
H54A H 0.4888 0.7485 -0.0535 0.048 Uiso 1 1 calc R
H54B H 0.5595 0.8289 -0.0513 0.048 Uiso 1 1 calc R
H54C H 0.5418 0.7646 0.0238 0.048 Uiso 1 1 calc R

loop_
_atom_site_aniso_label
_atom_site_aniso_U_11
_atom_site_aniso_U_22
_atom_site_aniso_U_33
_atom_site_aniso_U_23
_atom_site_aniso_U_13
_atom_site_aniso_U_12
Pd1 0.02799(16) 0.01775(14) 0.02193(15) -0.00161(10) 0.00380(11) -0.00543(11)
Pd2 0.02617(16) 0.01550(13) 0.02260(14) -0.00239(10) 0.00336(11) -0.00570(11)
P1 0.0251(5) 0.0182(4) 0.0221(4) -0.0007(3) 0.0019(4) -0.0049(4)
P2 0.0226(5) 0.0152(4) 0.0226(4) -0.0017(3) 0.0013(4) -0.0034(4)
F1 0.0417(12) 0.0200(10) 0.0230(10) -0.0062(8) 0.0101(9) -0.0174(9)
F2 0.0434(13) 0.0202(10) 0.0268(11) -0.0045(8) 0.0100(9) -0.0100(10)
C1 0.039(2) 0.0272(19) 0.0260(19) -0.0064(16) 0.0115(17) -0.0083(17)
C2 0.052(3) 0.024(2) 0.039(2) -0.0021(17) 0.014(2) -0.0042(19)
C3 0.062(3) 0.033(2) 0.057(3) -0.008(2) 0.023(3) -0.005(2)
C4 0.090(4) 0.043(3) 0.044(3) -0.019(2) 0.029(3) -0.021(3)
C5 0.076(4) 0.055(3) 0.033(2) -0.014(2) 0.010(2) -0.029(3)
C6 0.053(3) 0.035(2) 0.037(2) -0.0112(18) 0.012(2) -0.016(2)
C7 0.037(2) 0.0171(16) 0.0234(18) -0.0018(14) 0.0062(16) -0.0082(16)
C8 0.038(2) 0.0272(19) 0.030(2) -0.0093(16) 0.0028(17) -0.0111(17)
C9 0.046(3) 0.039(2) 0.041(2) -0.0076(19) 0.003(2) -0.021(2)
C10 0.060(3) 0.029(2) 0.048(3) -0.0127(19) 0.004(2) -0.019(2)
C11 0.055(3) 0.027(2) 0.044(2) -0.0125(19) 0.003(2) -0.003(2)
C12 0.037(2) 0.029(2) 0.036(2) -0.0085(17) -0.0017(18) -0.0088(18)
C13 0.028(2) 0.0248(18) 0.0234(18) -0.0004(14) 0.0016(15) -0.0073(16)
C14 0.035(2) 0.034(2) 0.0274(19) -0.0038(16) -0.0008(17) -0.0067(18)
C15 0.032(2) 0.053(3) 0.036(2) -0.001(2) -0.0036(18) -0.009(2)
C16 0.042(3) 0.063(3) 0.046(3) -0.007(2) 0.001(2) -0.027(3)
C17 0.052(3) 0.042(2) 0.044(3) -0.004(2) 0.000(2) -0.027(2)
C18 0.038(2) 0.031(2) 0.0278(19) -0.0019(16) 0.0005(17) -0.0126(18)
C19 0.053(3) 0.022(2) 0.055(3) -0.0072(19) 0.008(2) -0.012(2)
C20 0.029(2) 0.0235(18) 0.0235(18) 0.0005(14) -0.0024(15) -0.0016(16)
C21 0.036(2) 0.0285(19) 0.030(2) -0.0024(16) -0.0005(17) -0.0067(17)
C22 0.050(3) 0.039(2) 0.025(2) 0.0017(17) 0.0011(19) -0.008(2)
C23 0.052(3) 0.058(3) 0.029(2) -0.001(2) -0.008(2) -0.008(2)
C24 0.037(2) 0.056(3) 0.042(2) -0.002(2) -0.011(2) -0.010(2)
C25 0.035(2) 0.034(2) 0.030(2) -0.0017(17) -0.0014(17) -0.0051(18)
C26 0.035(2) 0.061(3) 0.046(3) 0.006(2) -0.005(2) -0.023(2)
C27 0.030(2) 0.0195(17) 0.0285(19) -0.0014(14) 0.0028(15) -0.0083(15)
C28 0.040(2) 0.028(2) 0.036(2) -0.0023(17) 0.0068(18) -0.0070(18)
C29 0.047(3) 0.034(2) 0.063(3) -0.016(2) 0.018(2) -0.005(2)
C30 0.061(3) 0.058(3) 0.049(3) -0.034(2) 0.026(2) -0.023(3)
C31 0.050(3) 0.055(3) 0.034(2) -0.016(2) 0.007(2) -0.025(2)
C32 0.032(2) 0.033(2) 0.030(2) -0.0065(16) 0.0032(16) -0.0161(18)
C33 0.039(2) 0.041(2) 0.033(2) 0.0000(18) -0.0089(18) -0.018(2)
C34 0.0253(19) 0.0138(15) 0.0297(19) 0.0012(14) 0.0020(15) -0.0051(14)
C35 0.0255(19) 0.0209(17) 0.0288(19) -0.0061(15) 0.0028(15) -0.0059(15)
C36 0.023(2) 0.0195(17) 0.043(2) -0.0025(16) 0.0006(17) -0.0001(15)
C37 0.035(2) 0.030(2) 0.039(2) 0.0109(17) -0.0048(18) -0.0045(18)
C38 0.035(2) 0.035(2) 0.0257(19) 0.0069(16) 0.0034(16) -0.0044(18)
C39 0.0238(19) 0.0242(18) 0.0312(19) 0.0000(15) -0.0005(15) -0.0043(15)
C40 0.037(2) 0.032(2) 0.0260(19) -0.0013(16) 0.0081(17) -0.0013(18)
C41 0.0259(19) 0.0207(17) 0.0215(17) -0.0079(14) 0.0008(14) -0.0052(15)
C42 0.030(2) 0.0233(18) 0.0267(19) -0.0009(15) 0.0003(15) -0.0076(16)
C43 0.035(2) 0.034(2) 0.041(2) -0.0029(18) 0.0045(18) -0.0171(19)
C44 0.023(2) 0.041(2) 0.043(2) -0.0111(19) 0.0010(17) -0.0115(18)
C45 0.028(2) 0.030(2) 0.031(2) -0.0060(16) -0.0033(16) -0.0052(17)
C46 0.0252(19) 0.0214(17) 0.0271(18) -0.0028(15) 0.0013(15) -0.0026(15)
C47 0.029(2) 0.0207(17) 0.0295(19) -0.0009(15) -0.0012(16) -0.0037(15)
C48 0.0257(19) 0.0188(16) 0.0212(17) -0.0013(13) 0.0047(14) -0.0071(14)
C49 0.029(2) 0.0230(18) 0.0305(19) -0.0035(15) -0.0025(16) -0.0041(16)
C50 0.034(2) 0.0186(17) 0.036(2) -0.0075(16) 0.0012(17) 0.0002(16)
C51 0.052(3) 0.025(2) 0.039(2) -0.0146(17) 0.003(2) -0.0094(19)
C52 0.037(2) 0.030(2) 0.037(2) -0.0058(17) -0.0054(18) -0.0117(18)
C53 0.029(2) 0.0211(17) 0.0275(19) -0.0027(15) 0.0006(15) -0.0039(15)
C54 0.027(2) 0.029(2) 0.041(2) -0.0085(17) -0.0022(17) -0.0032(17)

loop_
_atom_type_symbol
_atom_type_description
_atom_type_scat_dispersion_real
_atom_type_scat_dispersion_imag
_atom_type_scat_source
C C 0.0033 0.0016 'International Tables Vol C Tables 4.2.6.8 and 6.1.1.4'
H H 0.0000 0.0000 'International Tables Vol C Tables 4.2.6.8 and 6.1.1.4'
Cl Cl 0.1484 0.1585 'International Tables Vol C Tables 4.2.6.8 and 6.1.1.4'
F F 0.0171 0.0103 'International Tables Vol C Tables 4.2.6.8 and 6.1.1.4'
P P 0.1023 0.0942 'International Tables Vol C Tables 4.2.6.8 and 6.1.1.4'
Pd Pd -0.9988 1.0072 'International Tables Vol C Tables 4.2.6.8 and 6.1.1.4'

loop_
_geom_angle_atom_site_label_1
_geom_angle_atom_site_label_2
_geom_angle_atom_site_label_3
_geom_angle
C1 Pd1 F2 90.61(12)
C1 Pd1 F1 169.30(12)
F2 Pd1 F1 79.06(7)
C1 Pd1 P1 92.27(11)
F2 Pd1 P1 169.24(7)
F1 Pd1 P1 98.40(6)
C1 Pd1 Pd2 129.99(11)
F2 Pd1 Pd2 39.54(5)
F1 Pd1 Pd2 40.00(5)
P1 Pd1 Pd2 135.77(3)
C7 Pd2 F2 90.18(11)
C7 Pd2 F1 167.52(11)
F2 Pd2 F1 79.43(7)
C7 Pd2 P2 93.12(10)
F2 Pd2 P2 176.63(6)
F1 Pd2 P2 97.37(6)
C7 Pd2 Pd1 128.17(10)
F2 Pd2 Pd1 39.49(5)
F1 Pd2 Pd1 40.42(5)
P2 Pd2 Pd1 137.46(3)
C27 P1 C13 102.69(16)
C27 P1 C20 106.35(17)
C13 P1 C20 107.44(17)
C27 P1 Pd1 109.69(12)
C13 P1 Pd1 120.29(12)
C20 P1 Pd1 109.44(12)
C41 P2 C34 107.40(16)
C41 P2 C48 105.71(15)
C34 P2 C48 101.74(16)
C41 P2 Pd2 110.53(11)
C34 P2 Pd2 117.42(12)
C48 P2 Pd2 113.09(11)
Pd2 F1 Pd1 99.58(8)
Pd1 F2 Pd2 100.97(8)
C2 C1 C6 118.4(4)
C2 C1 Pd1 117.4(3)
C6 C1 Pd1 122.8(3)
C1 C2 C3 120.9(4)
C4 C3 C2 120.0(5)
C3 C4 C5 119.6(4)
C4 C5 C6 120.0(5)
C5 C6 C1 121.0(4)
C8 C7 C12 118.0(3)
C8 C7 Pd2 123.5(3)
C12 C7 Pd2 117.2(3)
C7 C8 C9 121.8(4)
C10 C9 C8 120.2(4)
C11 C10 C9 119.3(4)
C10 C11 C12 120.5(4)
C11 C12 C7 120.2(4)
C14 C13 C18 118.9(3)
C14 C13 P1 116.6(3)
C18 C13 P1 124.4(3)
C15 C14 C13 121.1(4)
C16 C15 C14 119.2(4)
C15 C16 C17 121.1(4)
C16 C17 C18 121.7(4)
C17 C18 C13 117.9(4)
C17 C18 C19 117.6(4)
C13 C18 C19 124.5(3)
C21 C20 C25 119.5(3)
C21 C20 P1 119.4(3)
C25 C20 P1 120.8(3)
C22 C21 C20 121.9(4)
C21 C22 C23 118.9(4)
C24 C23 C22 119.7(4)
C23 C24 C25 121.9(4)
C24 C25 C20 118.1(4)
C24 C25 C26 117.9(4)
C20 C25 C26 123.9(3)
C28 C27 C32 119.0(3)
C28 C27 P1 121.2(3)
C32 C27 P1 119.8(3)
C29 C28 C27 121.9(4)
C28 C29 C30 119.3(4)
C31 C30 C29 120.0(4)
C30 C31 C32 121.9(4)
C31 C32 C27 117.8(4)
C31 C32 C33 119.4(4)
C27 C32 C33 122.7(3)
C35 C34 C39 119.5(3)
C35 C34 P2 115.9(3)
C39 C34 P2 124.3(3)
C36 C35 C34 121.0(3)
C37 C36 C35 119.9(3)
C36 C37 C38 120.0(3)
C37 C38 C39 121.6(4)
C38 C39 C34 118.0(3)
C38 C39 C40 116.9(3)
C34 C39 C40 125.1(3)
C42 C41 C46 120.1(3)
C42 C41 P2 120.3(3)
C46 C41 P2 119.3(3)
C41 C42 C43 121.0(3)
C44 C43 C42 119.3(4)
C45 C44 C43 120.2(4)
C44 C45 C46 121.8(4)
C45 C46 C41 117.5(3)
C45 C46 C47 118.4(3)
C41 C46 C47 124.0(3)
C49 C48 C53 119.2(3)
C49 C48 P2 120.4(3)
C53 C48 P2 120.0(3)
C50 C49 C48 121.9(3)
C49 C50 C51 119.4(4)
C52 C51 C50 119.6(3)
C51 C52 C53 122.1(4)
C52 C53 C48 117.8(3)
C52 C53 C54 118.4(3)
C48 C53 C54 123.8(3)

loop_
_geom_bond_atom_site_label_1
_geom_bond_atom_site_label_2
_geom_bond_distance
Pd1 C1 1.976(4)
Pd1 F2 2.092(2)
Pd1 F1 2.1236(19)
Pd1 P1 2.2157(10)
Pd1 Pd2 3.2294(5)
Pd2 C7 1.980(3)
Pd2 F2 2.094(2)
Pd2 F1 2.1051(19)
Pd2 P2 2.2155(10)
P1 C27 1.817(4)
P1 C13 1.826(4)
P1 C20 1.826(4)
P2 C41 1.826(4)
P2 C34 1.837(3)
P2 C48 1.841(3)
C1 C2 1.380(6)
C1 C6 1.390(6)
C2 C3 1.398(6)
C3 C4 1.381(7)
C4 C5 1.381(7)
C5 C6 1.388(6)
C7 C8 1.372(5)
C7 C12 1.405(5)
C8 C9 1.385(5)
C9 C10 1.380(6)
C10 C11 1.377(6)
C11 C12 1.396(5)
C13 C14 1.409(5)
C13 C18 1.411(5)
C14 C15 1.384(6)
C15 C16 1.365(6)
C16 C17 1.369(6)
C17 C18 1.398(6)
C18 C19 1.499(6)
C20 C21 1.389(5)
C20 C25 1.396(5)
C21 C22 1.376(5)
C22 C23 1.388(6)
C23 C24 1.378(6)
C24 C25 1.393(6)
C25 C26 1.507(6)
C27 C28 1.390(5)
C27 C32 1.415(5)
C28 C29 1.369(6)
C29 C30 1.381(7)
C30 C31 1.376(7)
C31 C32 1.391(5)
C32 C33 1.502(6)
C34 C35 1.390(5)
C34 C39 1.413(5)
C35 C36 1.380(5)
C36 C37 1.372(6)
C37 C38 1.382(6)
C38 C39 1.388(5)
C39 C40 1.507(5)
C41 C42 1.386(5)
C41 C46 1.412(5)
C42 C43 1.388(5)
C43 C44 1.385(6)
C44 C45 1.375(5)
C45 C46 1.400(5)
C46 C47 1.504(5)
C48 C49 1.388(5)
C48 C53 1.404(5)
C49 C50 1.373(5)
C50 C51 1.380(6)
C51 C52 1.374(6)
C52 C53 1.401(5)
C53 C54 1.499(5)

loop_
_geom_torsion_atom_site_label_1
_geom_torsion_atom_site_label_2
_geom_torsion_atom_site_label_3
_geom_torsion_atom_site_label_4
_geom_torsion
C1 Pd1 Pd2 C7 12.5(2)
F2 Pd1 Pd2 C7 18.60(17)
F1 Pd1 Pd2 C7 -172.90(16)
P1 Pd1 Pd2 C7 -146.86(15)
C1 Pd1 Pd2 F2 -6.14(18)
F1 Pd1 Pd2 F2 168.49(13)
P1 Pd1 Pd2 F2 -165.46(10)
C1 Pd1 Pd2 F1 -174.63(18)
F2 Pd1 Pd2 F1 -168.49(13)
P1 Pd1 Pd2 F1 26.05(10)
C1 Pd1 Pd2 P2 176.01(16)
F2 Pd1 Pd2 P2 -177.85(10)
F1 Pd1 Pd2 P2 -9.35(9)
P1 Pd1 Pd2 P2 16.70(6)
C1 Pd1 P1 C27 -176.08(17)
F2 Pd1 P1 C27 -70.7(3)
F1 Pd1 P1 C27 4.78(14)
Pd2 Pd1 P1 C27 -11.79(14)
C1 Pd1 P1 C13 65.28(18)
F2 Pd1 P1 C13 170.7(3)
F1 Pd1 P1 C13 -113.85(14)
Pd2 Pd1 P1 C13 -130.43(13)
C1 Pd1 P1 C20 -59.76(18)
F2 Pd1 P1 C20 45.6(3)
F1 Pd1 P1 C20 121.10(14)
Pd2 Pd1 P1 C20 104.53(13)
C7 Pd2 P2 C41 61.60(16)
F2 Pd2 P2 C41 -129.5(11)
F1 Pd2 P2 C41 -111.62(13)
Pd1 Pd2 P2 C41 -105.52(12)
C7 Pd2 P2 C34 -62.04(17)
F2 Pd2 P2 C34 106.8(11)
F1 Pd2 P2 C34 124.74(14)
Pd1 Pd2 P2 C34 130.84(12)
C7 Pd2 P2 C48 179.90(16)
F2 Pd2 P2 C48 -11.2(11)
F1 Pd2 P2 C48 6.68(14)
Pd1 Pd2 P2 C48 12.78(13)
C7 Pd2 F1 Pd1 26.7(6)
F2 Pd2 F1 Pd1 -7.41(8)
P2 Pd2 F1 Pd1 173.64(6)
C1 Pd1 F1 Pd2 22.7(7)
F2 Pd1 F1 Pd2 7.43(8)
P1 Pd1 F1 Pd2 -161.96(7)
C1 Pd1 F2 Pd2 175.30(14)
F1 Pd1 F2 Pd2 -7.50(8)
P1 Pd1 F2 Pd2 69.8(3)
C7 Pd2 F2 Pd1 -165.48(13)
F1 Pd2 F2 Pd1 7.56(8)
P2 Pd2 F2 Pd1 25.7(11)
F2 Pd1 C1 C2 74.1(3)
F1 Pd1 C1 C2 59.1(8)
P1 Pd1 C1 C2 -116.3(3)
Pd2 Pd1 C1 C2 78.0(3)
F2 Pd1 C1 C6 -92.2(3)
F1 Pd1 C1 C6 -107.2(7)
P1 Pd1 C1 C6 77.4(3)
Pd2 Pd1 C1 C6 -88.3(3)
C6 C1 C2 C3 -0.6(6)
Pd1 C1 C2 C3 -167.6(3)
C1 C2 C3 C4 1.4(7)
C2 C3 C4 C5 -0.7(7)
C3 C4 C5 C6 -0.8(7)
C4 C5 C6 C1 1.5(7)
C2 C1 C6 C5 -0.8(6)
Pd1 C1 C6 C5 165.3(3)
F2 Pd2 C7 C8 110.6(3)
F1 Pd2 C7 C8 77.2(7)
P2 Pd2 C7 C8 -70.0(3)
Pd1 Pd2 C7 C8 98.9(3)
F2 Pd2 C7 C12 -56.1(3)
F1 Pd2 C7 C12 -89.5(6)
P2 Pd2 C7 C12 123.3(3)
Pd1 Pd2 C7 C12 -67.8(3)
C12 C7 C8 C9 2.0(6)
Pd2 C7 C8 C9 -164.6(3)
C7 C8 C9 C10 -2.0(6)
C8 C9 C10 C11 0.3(7)
C9 C10 C11 C12 1.3(7)
C10 C11 C12 C7 -1.3(6)
C8 C7 C12 C11 -0.4(6)
Pd2 C7 C12 C11 167.1(3)
C27 P1 C13 C14 -129.2(3)
C20 P1 C13 C14 118.9(3)
Pd1 P1 C13 C14 -7.1(3)
C27 P1 C13 C18 48.1(3)
C20 P1 C13 C18 -63.8(3)
Pd1 P1 C13 C18 170.2(3)
C18 C13 C14 C15 0.2(5)
P1 C13 C14 C15 177.7(3)
C13 C14 C15 C16 0.6(6)
C14 C15 C16 C17 -0.5(7)
C15 C16 C17 C18 -0.4(7)
C16 C17 C18 C13 1.1(6)
C16 C17 C18 C19 -178.4(4)
C14 C13 C18 C17 -1.0(5)
P1 C13 C18 C17 -178.3(3)
C14 C13 C18 C19 178.5(4)
P1 C13 C18 C19 1.2(5)
C27 P1 C20 C21 -119.5(3)
C13 P1 C20 C21 -10.1(3)
Pd1 P1 C20 C21 122.1(3)
C27 P1 C20 C25 66.6(3)
C13 P1 C20 C25 176.0(3)
Pd1 P1 C20 C25 -51.9(3)
C25 C20 C21 C22 -2.2(6)
P1 C20 C21 C22 -176.2(3)
C20 C21 C22 C23 -1.3(6)
C21 C22 C23 C24 3.1(7)
C22 C23 C24 C25 -1.5(7)
C23 C24 C25 C20 -2.0(7)
C23 C24 C25 C26 175.7(4)
C21 C20 C25 C24 3.7(6)
P1 C20 C25 C24 177.7(3)
C21 C20 C25 C26 -173.7(4)
P1 C20 C25 C26 0.2(6)
C13 P1 C27 C28 -114.5(3)
C20 P1 C27 C28 -1.8(4)
Pd1 P1 C27 C28 116.4(3)
C13 P1 C27 C32 65.1(3)
C20 P1 C27 C32 177.8(3)
Pd1 P1 C27 C32 -63.9(3)
C32 C27 C28 C29 -1.5(6)
P1 C27 C28 C29 178.2(3)
C27 C28 C29 C30 0.8(7)
C28 C29 C30 C31 -0.1(7)
C29 C30 C31 C32 0.1(7)
C30 C31 C32 C27 -0.8(6)
C30 C31 C32 C33 -179.2(4)
C28 C27 C32 C31 1.4(5)
P1 C27 C32 C31 -178.3(3)
C28 C27 C32 C33 179.8(3)
P1 C27 C32 C33 0.1(5)
C41 P2 C34 C35 -121.3(3)
C48 P2 C34 C35 127.9(3)
Pd2 P2 C34 C35 3.9(3)
C41 P2 C34 C39 65.4(3)
C48 P2 C34 C39 -45.4(3)
Pd2 P2 C34 C39 -169.4(3)
C39 C34 C35 C36 -0.4(5)
P2 C34 C35 C36 -174.0(3)
C34 C35 C36 C37 -0.8(5)
C35 C36 C37 C38 0.1(6)
C36 C37 C38 C39 1.8(6)
C37 C38 C39 C34 -3.0(6)
C37 C38 C39 C40 176.4(4)
C35 C34 C39 C38 2.3(5)
P2 C34 C39 C38 175.3(3)
C35 C34 C39 C40 -177.1(3)
P2 C34 C39 C40 -4.0(5)
C34 P2 C41 C42 6.1(3)
C48 P2 C41 C42 114.1(3)
Pd2 P2 C41 C42 -123.2(3)
C34 P2 C41 C46 -179.6(3)
C48 P2 C41 C46 -71.6(3)
Pd2 P2 C41 C46 51.1(3)
C46 C41 C42 C43 1.5(5)
P2 C41 C42 C43 175.8(3)
C41 C42 C43 C44 0.8(6)
C42 C43 C44 C45 -2.0(6)
C43 C44 C45 C46 0.8(6)
C44 C45 C46 C41 1.5(5)
C44 C45 C46 C47 -175.1(3)
C42 C41 C46 C45 -2.6(5)
P2 C41 C46 C45 -176.9(3)
C42 C41 C46 C47 173.7(3)
P2 C41 C46 C47 -0.6(5)
C41 P2 C48 C49 1.5(3)
C34 P2 C48 C49 113.5(3)
Pd2 P2 C48 C49 -119.6(3)
C41 P2 C48 C53 -171.5(3)
C34 P2 C48 C53 -59.5(3)
Pd2 P2 C48 C53 67.4(3)
C53 C48 C49 C50 2.3(5)
P2 C48 C49 C50 -170.7(3)
C48 C49 C50 C51 0.1(6)
C49 C50 C51 C52 -1.9(6)
C50 C51 C52 C53 1.5(6)
C51 C52 C53 C48 0.9(6)
C51 C52 C53 C54 -178.8(4)
C49 C48 C53 C52 -2.8(5)
P2 C48 C53 C52 170.3(3)
C49 C48 C53 C54 176.9(3)
P2 C48 C53 C54 -10.0(5)
